data_4135446
loop_
_publ_author_name
'Bhowal, Rohit'
'Balaraman, Anina Anju'
'Ghosh, Manasi'
'Dutta, Soma'
'Dey, Krishna Kishor'
'Chopra, Deepak'

_publ_section_title
;
 Probing Atomistic Behavior To Unravel Dielectric Phenomena in Charge
 Transfer Cocrystals
;
_journal_name_full 'Journal of the American Chemical Society'
_journal_paper_doi 10.1021/jacs.0c11459
_journal_year 2020
_chemical_formula_moiety 'C16 H20 N2, C10 H2 N4'
_chemical_formula_sum 'C26 H22 N6'
_chemical_formula_weight 418.49
_space_group_crystal_system triclinic
_space_group_IT_number 2
_space_group_name_Hall '-P 1'
_space_group_name_H-M_alt 'P -1'
_atom_sites_solution_hydrogens difmap
_audit_creation_date 2020-10-21
_audit_creation_method
;
Olex2 1.3
(compiled 2020.02.04 svn.rd84adfe8 for OlexSys, GUI svn.r6032)
;
_cell_angle_alpha 73.803(4)
_cell_angle_beta 88.590(4)
_cell_angle_gamma 80.599(4)
_cell_formula_units_Z 1
_cell_length_a 7.1148(4)
_cell_length_b 8.2264(6)
_cell_length_c 9.7166(6)
_cell_measurement_reflns_used 2050
_cell_measurement_temperature 100.15
_cell_measurement_theta_max 30.12
_cell_measurement_theta_min 2.61
_cell_volume 538.67(6)
_computing_cell_refinement 'SAINT v8.37A (Bruker, 2015)'
_computing_data_reduction 'SAINT v8.37A (Bruker, 2015)'
_computing_molecular_graphics 'Olex2 1.3 (Dolomanov et al., 2009)'
_computing_publication_material 'Olex2 1.3 (Dolomanov et al., 2009)'
_computing_structure_refinement 'XL  (Sheldrick, 2008)'
_diffrn_ambient_temperature 100.15
_diffrn_measured_fraction_theta_full 0.961
_diffrn_measured_fraction_theta_max 0.881
_diffrn_measurement_device_type 'Bruker APEX-II CCD'
_diffrn_measurement_method '\f and \w scans'
_diffrn_radiation_type MoK\a
_diffrn_radiation_wavelength 0.71073
_diffrn_reflns_av_R_equivalents 0.0253
_diffrn_reflns_av_unetI/netI 0.0465
_diffrn_reflns_Laue_measured_fraction_full 0.961
_diffrn_reflns_Laue_measured_fraction_max 0.881
_diffrn_reflns_limit_h_max 9
_diffrn_reflns_limit_h_min -9
_diffrn_reflns_limit_k_max 11
_diffrn_reflns_limit_k_min -5
_diffrn_reflns_limit_l_max 13
_diffrn_reflns_limit_l_min -12
_diffrn_reflns_number 5767
_diffrn_reflns_point_group_measured_fraction_full 0.961
_diffrn_reflns_point_group_measured_fraction_max 0.881
_diffrn_reflns_theta_full 25.242
_diffrn_reflns_theta_max 29.709
_diffrn_reflns_theta_min 2.183
_diffrn_source_current 30.0
_diffrn_source_power 1.5
_diffrn_source_voltage 50.0
_diffrn_standards_number 0
_exptl_absorpt_coefficient_mu 0.080
_exptl_absorpt_correction_T_max 0.7459
_exptl_absorpt_correction_T_min 0.6264
_exptl_absorpt_correction_type multi-scan
_exptl_absorpt_process_details
;
SADABS-2014/5 (Bruker,2014/5) was used for absorption correction.
wR2(int) was 0.1389 before and 0.0344 after correction.
The Ratio of minimum to maximum transmission is 0.8398.
The \l/2 correction factor is 0.00150.
;
_exptl_crystal_colour 'clear dark orange'
_exptl_crystal_colour_lustre clear
_exptl_crystal_colour_modifier dark
_exptl_crystal_colour_primary orange
_exptl_crystal_density_diffrn 1.290
_exptl_crystal_description needle
_exptl_crystal_F_000 220
_exptl_crystal_size_max 0.41
_exptl_crystal_size_mid 0.12
_exptl_crystal_size_min 0.03
_refine_diff_density_max 0.327
_refine_diff_density_min -0.201
_refine_diff_density_rms 0.049
_refine_ls_extinction_method none
_refine_ls_goodness_of_fit_ref 1.048
_refine_ls_hydrogen_treatment refall
_refine_ls_matrix_type full
_refine_ls_number_parameters 189
_refine_ls_number_reflns 2700
_refine_ls_number_restraints 0
_refine_ls_restrained_S_all 1.048
_refine_ls_R_factor_all 0.0702
_refine_ls_R_factor_gt 0.0493
_refine_ls_shift/su_max 0.000
_refine_ls_shift/su_mean 0.000
_refine_ls_structure_factor_coef Fsqd
_refine_ls_weighting_details 'w=1/[\s^2^(Fo^2^)+(0.0611P)^2^+0.1225P] where P=(Fo^2^+2Fc^2^)/3'
_refine_ls_weighting_scheme calc
_refine_ls_wR_factor_gt 0.1162
_refine_ls_wR_factor_ref 0.1278
_reflns_Friedel_coverage 0.000
_reflns_number_gt 2021
_reflns_number_total 2700
_reflns_threshold_expression 'I > 2\s(I)'
_cod_data_source_file CC6_100K.cif
_cod_data_source_block cc6_100k
_cod_database_code 4135446
_shelx_shelxl_version_number 2018/3
_shelx_space_group_comment
;
The symmetry employed for this shelxl refinement is uniquely defined
by the following loop, which should always be used as a source of
symmetry information in preference to the above space-group names.
They are only intended as comments.
;
_shelx_estimated_absorpt_t_max 0.998
_shelx_estimated_absorpt_t_min 0.968
_olex2_refinement_description
;
;
_olex2_submission_special_instructions 'No special instructions were received'

loop_
_space_group_symop_operation_xyz
'x, y, z'
'-x, -y, -z'

loop_
_atom_site_label
_atom_site_type_symbol
_atom_site_fract_x
_atom_site_fract_y
_atom_site_fract_z
_atom_site_U_iso_or_equiv
_atom_site_adp_type
_atom_site_occupancy
_atom_site_site_symmetry_order
_atom_site_calc_flag
_atom_site_refinement_flags_posn
_atom_site_refinement_flags_adp
_atom_site_refinement_flags_occupancy
_atom_site_disorder_assembly
_atom_site_disorder_group
N1 N 0.2412(2) 0.91412(19) 0.54367(15) 0.0286(3) Uani 1 1 d . . . . .
H1A H 0.205(3) 0.875(3) 0.473(2) 0.055(7) Uiso 1 1 d . . . . .
H1B H 0.245(3) 1.025(3) 0.529(2) 0.048(6) Uiso 1 1 d . . . . .
N2 N -0.23095(19) 0.70928(17) 0.61071(13) 0.0244(3) Uani 1 1 d . . . . .
N3 N -0.12445(19) 1.00715(16) 0.84072(14) 0.0275(3) Uani 1 1 d . . . . .
C1 C 0.31267(19) 0.79907(18) 0.67067(14) 0.0181(3) Uani 1 1 d . . . . .
C2 C 0.32831(19) 0.62185(18) 0.68890(14) 0.0173(3) Uani 1 1 d . . . . .
C3 C 0.40236(19) 0.50785(18) 0.81735(14) 0.0167(3) Uani 1 1 d . . . . .
H3 H 0.415(2) 0.384(2) 0.8251(16) 0.015(4) Uiso 1 1 d . . . . .
C4 C 0.46126(18) 0.56185(17) 0.93156(14) 0.0155(3) Uani 1 1 d . . . . .
C5 C 0.4421(2) 0.73945(18) 0.90966(15) 0.0178(3) Uani 1 1 d . . . . .
H5 H 0.480(2) 0.785(2) 0.9848(16) 0.019(4) Uiso 1 1 d . . . . .
C6 C 0.3708(2) 0.85842(18) 0.78278(15) 0.0185(3) Uani 1 1 d . . . . .
C7 C 0.2689(2) 0.5578(2) 0.56882(16) 0.0230(3) Uani 1 1 d . . . . .
H7A H 0.346(2) 0.599(2) 0.4797(18) 0.026(4) Uiso 1 1 d . . . . .
H7B H 0.129(3) 0.600(3) 0.5394(19) 0.038(5) Uiso 1 1 d . . . . .
H7C H 0.290(2) 0.430(3) 0.5927(19) 0.034(5) Uiso 1 1 d . . . . .
C8 C 0.3580(3) 1.04738(19) 0.76380(18) 0.0256(4) Uani 1 1 d . . . . .
H8A H 0.438(2) 1.101(2) 0.6842(19) 0.032(5) Uiso 1 1 d . . . . .
H8B H 0.225(3) 1.111(3) 0.736(2) 0.045(6) Uiso 1 1 d . . . . .
H8C H 0.403(3) 1.072(3) 0.852(2) 0.049(6) Uiso 1 1 d . . . . .
C9 C -0.0479(2) 0.39269(18) 0.92075(15) 0.0175(3) Uani 1 1 d . . . . .
H9 H -0.078(2) 0.317(2) 0.8666(17) 0.020(4) Uiso 1 1 d . . . . .
C10 C -0.08623(19) 0.57044(18) 0.86542(14) 0.0162(3) Uani 1 1 d . . . . .
C11 C -0.03941(19) 0.67767(17) 0.94478(14) 0.0165(3) Uani 1 1 d . . . . .
C12 C -0.1705(2) 0.64599(18) 0.72427(15) 0.0187(3) Uani 1 1 d . . . . .
C13 C -0.0838(2) 0.86181(18) 0.88636(14) 0.0191(3) Uani 1 1 d . . . . .

loop_
_atom_site_aniso_label
_atom_site_aniso_U_11
_atom_site_aniso_U_22
_atom_site_aniso_U_33
_atom_site_aniso_U_23
_atom_site_aniso_U_13
_atom_site_aniso_U_12
N1 0.0414(8) 0.0194(7) 0.0212(7) 0.0016(5) -0.0108(6) -0.0051(6)
N2 0.0333(7) 0.0205(7) 0.0192(6) -0.0040(5) -0.0028(5) -0.0054(5)
N3 0.0320(7) 0.0184(7) 0.0297(7) -0.0032(5) -0.0044(6) -0.0023(6)
C1 0.0185(6) 0.0167(7) 0.0167(7) -0.0008(5) -0.0005(5) -0.0024(5)
C2 0.0168(6) 0.0184(7) 0.0166(7) -0.0047(5) -0.0004(5) -0.0023(5)
C3 0.0182(6) 0.0138(6) 0.0176(7) -0.0037(5) -0.0001(5) -0.0023(5)
C4 0.0168(6) 0.0143(6) 0.0144(6) -0.0025(5) -0.0003(5) -0.0025(5)
C5 0.0221(7) 0.0139(6) 0.0173(7) -0.0040(5) -0.0010(5) -0.0032(5)
C6 0.0212(7) 0.0135(6) 0.0192(7) -0.0023(5) -0.0012(5) -0.0023(5)
C7 0.0281(8) 0.0222(8) 0.0189(7) -0.0068(6) -0.0032(6) -0.0021(6)
C8 0.0360(9) 0.0134(7) 0.0253(8) -0.0014(6) -0.0067(7) -0.0040(6)
C9 0.0204(7) 0.0160(7) 0.0163(7) -0.0045(5) -0.0004(5) -0.0035(5)
C10 0.0175(6) 0.0160(7) 0.0143(6) -0.0028(5) 0.0001(5) -0.0027(5)
C11 0.0175(6) 0.0147(7) 0.0166(7) -0.0033(5) 0.0015(5) -0.0030(5)
C12 0.0226(7) 0.0155(7) 0.0181(7) -0.0049(5) 0.0003(5) -0.0034(5)
C13 0.0214(7) 0.0180(7) 0.0168(7) -0.0028(5) -0.0019(5) -0.0034(6)

loop_
_atom_type_symbol
_atom_type_description
_atom_type_scat_dispersion_real
_atom_type_scat_dispersion_imag
_atom_type_scat_source
C C 0.0033 0.0016 'International Tables Vol C Tables 4.2.6.8 and 6.1.1.4'
H H 0.0000 0.0000 'International Tables Vol C Tables 4.2.6.8 and 6.1.1.4'
N N 0.0061 0.0033 'International Tables Vol C Tables 4.2.6.8 and 6.1.1.4'

loop_
_geom_angle_atom_site_label_1
_geom_angle_atom_site_label_2
_geom_angle_atom_site_label_3
_geom_angle
_geom_angle_site_symmetry_1
_geom_angle_site_symmetry_3
_geom_angle_publ_flag
H1A N1 H1B 120.5(19) . . ?
C1 N1 H1A 119.5(15) . . ?
C1 N1 H1B 119.6(14) . . ?
N1 C1 C2 120.21(14) . . ?
N1 C1 C6 120.20(14) . . ?
C2 C1 C6 119.60(12) . . ?
C1 C2 C7 119.80(12) . . ?
C3 C2 C1 119.32(13) . . ?
C3 C2 C7 120.86(13) . . ?
C2 C3 H3 117.0(9) . . ?
C2 C3 C4 122.79(13) . . ?
C4 C3 H3 120.2(9) . . ?
C3 C4 C4 122.04(16) . 2_667 ?
C5 C4 C3 116.18(12) . . ?
C5 C4 C4 121.78(16) . 2_667 ?
C4 C5 H5 120.2(9) . . ?
C6 C5 C4 123.18(14) . . ?
C6 C5 H5 116.6(9) . . ?
C1 C6 C8 120.15(12) . . ?
C5 C6 C1 118.93(13) . . ?
C5 C6 C8 120.92(13) . . ?
C2 C7 H7A 110.6(10) . . ?
C2 C7 H7B 112.9(11) . . ?
C2 C7 H7C 112.8(11) . . ?
H7A C7 H7B 106.5(13) . . ?
H7A C7 H7C 106.4(14) . . ?
H7B C7 H7C 107.3(15) . . ?
C6 C8 H8A 111.9(11) . . ?
C6 C8 H8B 111.9(12) . . ?
C6 C8 H8C 112.1(12) . . ?
H8A C8 H8B 104.5(15) . . ?
H8A C8 H8C 106.2(17) . . ?
H8B C8 H8C 109.8(16) . . ?
C10 C9 H9 121.4(9) . . ?
C11 C9 H9 119.4(9) 2_567 . ?
C11 C9 C10 119.13(13) 2_567 . ?
C9 C10 C11 120.65(12) . . ?
C9 C10 C12 120.05(13) . . ?
C11 C10 C12 119.28(12) . . ?
C9 C11 C10 120.21(12) 2_567 . ?
C9 C11 C13 120.08(13) 2_567 . ?
C10 C11 C13 119.71(12) . . ?
N2 C12 C10 177.15(16) . . ?
N3 C13 C11 177.97(16) . . ?

loop_
_geom_bond_atom_site_label_1
_geom_bond_atom_site_label_2
_geom_bond_distance
_geom_bond_site_symmetry_2
_geom_bond_publ_flag
N1 H1A 0.90(3) . ?
N1 H1B 0.89(2) . ?
N1 C1 1.3780(17) . ?
N2 C12 1.1416(18) . ?
N3 C13 1.1435(18) . ?
C1 C2 1.405(2) . ?
C1 C6 1.408(2) . ?
C2 C3 1.3902(18) . ?
C2 C7 1.503(2) . ?
C3 H3 0.992(16) . ?
C3 C4 1.401(2) . ?
C4 C4 1.485(2) 2_667 ?
C4 C5 1.4005(19) . ?
C5 H5 0.972(17) . ?
C5 C6 1.3894(18) . ?
C6 C8 1.501(2) . ?
C7 H7A 1.018(17) . ?
C7 H7B 1.020(18) . ?
C7 H7C 1.001(19) . ?
C8 H8A 0.994(18) . ?
C8 H8B 1.005(19) . ?
C8 H8C 1.01(2) . ?
C9 H9 0.971(18) . ?
C9 C10 1.3928(18) . ?
C9 C11 1.3887(18) 2_567 ?
C10 C11 1.404(2) . ?
C10 C12 1.4387(18) . ?
C11 C13 1.4455(19) . ?

loop_
_geom_torsion_atom_site_label_1
_geom_torsion_atom_site_label_2
_geom_torsion_atom_site_label_3
_geom_torsion_atom_site_label_4
_geom_torsion
_geom_torsion_site_symmetry_1
_geom_torsion_site_symmetry_2
_geom_torsion_site_symmetry_3
_geom_torsion_site_symmetry_4
_geom_torsion_publ_flag
N1 C1 C2 C3 179.42(13) . . . . ?
N1 C1 C2 C7 0.7(2) . . . . ?
N1 C1 C6 C5 179.93(13) . . . . ?
N1 C1 C6 C8 -0.9(2) . . . . ?
C1 C2 C3 C4 0.6(2) . . . . ?
C2 C1 C6 C5 -0.2(2) . . . . ?
C2 C1 C6 C8 178.94(14) . . . . ?
C2 C3 C4 C4 179.54(15) . . . 2_667 ?
C2 C3 C4 C5 -0.2(2) . . . . ?
C3 C4 C5 C6 -0.5(2) . . . . ?
C4 C4 C5 C6 179.77(15) 2_667 . . . ?
C4 C5 C6 C1 0.7(2) . . . . ?
C4 C5 C6 C8 -178.42(14) . . . . ?
C6 C1 C2 C3 -0.4(2) . . . . ?
C6 C1 C2 C7 -179.19(13) . . . . ?
C7 C2 C3 C4 179.37(13) . . . . ?
C9 C10 C11 C9 0.7(2) . . . 2_567 ?
C9 C10 C11 C13 -178.85(13) . . . . ?
C11 C9 C10 C11 -0.7(2) 2_567 . . . ?
C11 C9 C10 C12 177.84(12) 2_567 . . . ?
C12 C10 C11 C9 -177.84(12) . . . 2_567 ?
C12 C10 C11 C13 2.6(2) . . . . ?
